data_1551972
loop_
_publ_author_name
'Neil S. Keddie'
'Alexandra M. Z. Slawin'
'Tomas Lebl'
'Douglas Philp'
'David O Hagan'

_publ_section_title
;
 All-cis 1,2,3,4,5,6-hexafluorocyclohexane is a facially polarized
 cyclohexane
;
_journal_name_full 'Nature Chemistry'
_journal_page_first 483
_journal_page_last 488
_journal_paper_doi 10.1038/nchem.2232
_journal_volume 7
_journal_year 2015
_chemical_absolute_configuration syn
_chemical_formula_moiety 'C7 H6 F8 O3 S'
_chemical_formula_sum 'C7 H6 F8 O3 S'
_chemical_formula_weight 322.17
_space_group_crystal_system monoclinic
_space_group_IT_number 4
_space_group_name_Hall 'P 2yb'
_space_group_name_H-M_alt 'P 1 21 1'
_atom_sites_solution_hydrogens geom
_atom_sites_solution_primary direct
_atom_sites_solution_secondary difmap
_cell_angle_alpha 90.0000
_cell_angle_beta 97.192(3)
_cell_angle_gamma 90.0000
_cell_formula_units_Z 2
_cell_length_a 5.6059(14)
_cell_length_b 7.4253(17)
_cell_length_c 13.076(3)
_cell_measurement_reflns_used 1818
_cell_measurement_temperature 93
_cell_measurement_theta_max 25.35
_cell_measurement_theta_min 3.14
_cell_volume 540.0(2)
_computing_cell_refinement 'CrystalClear-SM Expert 2.1 b28'
_computing_data_collection 'CrystalClear-SM Expert 2.1 b28 (Rigaku, 2013)'
_computing_data_reduction 'CrystalClear-SM Expert 2.1 b28'
_computing_molecular_graphics 'CrystalStructure 4.1'
_computing_publication_material 'CrystalStructure 4.1 (Rigaku, 2014)'
_computing_structure_refinement 'SHELXL2013 (Sheldrick, 2008)'
_computing_structure_solution 'SIR2002 (Burla, et al., 2003)'
_diffrn_ambient_temperature 93
_diffrn_detector_area_resol_mean 5.811
_diffrn_measured_fraction_theta_full 0.985
_diffrn_measured_fraction_theta_max 0.983
_diffrn_measurement_device_type 'Rigaku XtaLAB P100'
_diffrn_measurement_method \w
_diffrn_radiation_type 'Mo K\a'
_diffrn_radiation_wavelength 0.71075
_diffrn_reflns_av_R_equivalents 0.0645
_diffrn_reflns_Laue_measured_fraction_full 0.985
_diffrn_reflns_Laue_measured_fraction_max 0.983
_diffrn_reflns_limit_h_max 6
_diffrn_reflns_limit_h_min -6
_diffrn_reflns_limit_k_max 8
_diffrn_reflns_limit_k_min -8
_diffrn_reflns_limit_l_max 15
_diffrn_reflns_limit_l_min -15
_diffrn_reflns_number 7413
_diffrn_reflns_point_group_measured_fraction_full 0.954
_diffrn_reflns_point_group_measured_fraction_max 0.951
_diffrn_reflns_theta_full 25.000
_diffrn_reflns_theta_max 25.407
_diffrn_reflns_theta_min 3.141
_diffrn_standards_interval_count .
_diffrn_standards_number 0
_exptl_absorpt_coefficient_mu 0.416
_exptl_absorpt_correction_T_max 0.996
_exptl_absorpt_correction_T_min 0.680
_exptl_absorpt_correction_type multi-scan
_exptl_absorpt_process_details 'REQAB (Rigaku, 1998)'
_exptl_crystal_colour colorless
_exptl_crystal_density_diffrn 1.981
_exptl_crystal_density_method 'not measured'
_exptl_crystal_description platelet
_exptl_crystal_F_000 320.00
_exptl_crystal_size_max 0.100
_exptl_crystal_size_mid 0.100
_exptl_crystal_size_min 0.010
_refine_diff_density_max 1.00
_refine_diff_density_min -0.49
_refine_ls_abs_structure_details
;
 Flack x determined using 730 quotients [(I+)-(I-)]/[(I+)+(I-)]
 (Parsons, Flack and Wagner, Acta Cryst. B69 (2013) 249-259).
;
_refine_ls_abs_structure_Flack 0.39(8)
_refine_ls_extinction_method none
_refine_ls_goodness_of_fit_ref 1.059
_refine_ls_hydrogen_treatment constr
_refine_ls_number_parameters 172
_refine_ls_number_reflns 1894
_refine_ls_number_restraints 1
_refine_ls_R_factor_all 0.0533
_refine_ls_R_factor_gt 0.0522
_refine_ls_shift/su_max 0.000
_refine_ls_structure_factor_coef Fsqd
_refine_ls_weighting_details 'w = 1/[\s^2^(Fo^2^)+(0.0886P)^2^+0.0000P] where P=(Fo^2^+2Fc^2^)/3'
_refine_ls_weighting_scheme calc
_refine_ls_wR_factor_gt 0.1251
_refine_ls_wR_factor_ref 0.1257
_reflns_number_gt 1782
_reflns_number_total 1894
_reflns_threshold_expression F^2^>2.0\s(F^2^)
_cod_data_source_file nchem.2232-s6.cif
_cod_data_source_block 11
_cod_database_code 1551972

loop_
_symmetry_equiv_pos_site_id
_space_group_symop_operation_xyz
1 +X,+Y,+Z
2 -X,1/2+Y,-Z

loop_
_atom_site_label
_atom_site_type_symbol
_atom_site_fract_x
_atom_site_fract_y
_atom_site_fract_z
_atom_site_U_iso_or_equiv
_atom_site_adp_type
_atom_site_occupancy
_atom_site_site_symmetry_multiplicity
_atom_site_calc_flag
_atom_site_refinement_flags
_atom_site_disorder_assembly
_atom_site_disorder_group
S1 S 0.2418(2) 0.46276(19) 0.73052(10) 0.0262(4) Uani 1 2 d . . .
F1 F 0.5415(5) 0.6288(5) 0.9527(2) 0.0312(8) Uani 1 2 d . . .
F2 F 0.9790(5) 0.7570(5) 0.9091(3) 0.0280(7) Uani 1 2 d . . .
F3 F 1.0515(5) 1.1123(5) 0.8854(2) 0.0321(8) Uani 1 2 d . . .
F4 F 0.9379(5) 0.9208(5) 0.7125(2) 0.0288(8) Uani 1 2 d . . .
F5 F 0.4850(5) 0.8869(5) 0.6190(2) 0.0319(8) Uani 1 2 d . . .
F6 F 0.5186(6) 0.4923(6) 0.5860(3) 0.0419(10) Uani 1 2 d . . .
F7 F 0.1436(7) 0.5544(6) 0.5360(3) 0.0496(10) Uani 1 2 d . . .
F8 F 0.2564(7) 0.2777(6) 0.5650(3) 0.0496(10) Uani 1 2 d . . .
O6 O 0.2844(6) 0.6645(6) 0.7537(3) 0.0256(9) Uani 1 2 d . . .
O7 O 0.4231(7) 0.3532(6) 0.7859(3) 0.0308(9) Uani 1 2 d . . .
O8 O -0.0071(7) 0.4320(6) 0.7339(3) 0.0366(11) Uani 1 2 d . . .
C1 C 0.5537(8) 0.7871(8) 0.8971(4) 0.0250(12) Uani 1 2 d . . .
C2 C 0.7978(9) 0.8770(9) 0.9282(4) 0.0262(12) Uani 1 2 d . . .
C3 C 0.8170(9) 1.0477(9) 0.8650(4) 0.0255(12) Uani 1 2 d . . .
C4 C 0.7599(9) 1.0233(8) 0.7488(4) 0.0248(13) Uani 1 2 d . . .
C5 C 0.5215(8) 0.9206(8) 0.7234(4) 0.0238(12) Uani 1 2 d . . .
C6 C 0.5239(8) 0.7443(8) 0.7822(4) 0.0248(12) Uani 1 2 d . . .
C7 C 0.2932(10) 0.4463(10) 0.5938(4) 0.0351(14) Uani 1 2 d . . .
H1 H 0.42244 0.8703 0.91235 0.0299 Uiso 1 2 calc R . .
H2 H 0.81548 0.90785 1.00316 0.0315 Uiso 1 2 calc R . .
H3 H 0.70511 1.14006 0.88785 0.0306 Uiso 1 2 calc R . .
H4 H 0.7488 1.14344 0.71404 0.0298 Uiso 1 2 calc R . .
H5 H 0.38706 0.99735 0.74227 0.0285 Uiso 1 2 calc R . .
H6 H 0.65415 0.66246 0.76424 0.0298 Uiso 1 2 calc R . .

loop_
_atom_site_aniso_label
_atom_site_aniso_U_11
_atom_site_aniso_U_22
_atom_site_aniso_U_33
_atom_site_aniso_U_12
_atom_site_aniso_U_13
_atom_site_aniso_U_23
S1 0.0136(6) 0.0233(9) 0.0421(7) 0.0003(6) 0.0054(4) 0.0007(6)
F1 0.0216(15) 0.033(2) 0.0393(16) -0.0043(14) 0.0070(12) 0.0067(14)
F2 0.0122(14) 0.032(2) 0.0407(16) 0.0028(14) 0.0056(11) 0.0025(14)
F3 0.0154(15) 0.036(2) 0.0442(18) -0.0095(14) 0.0017(12) -0.0005(15)
F4 0.0137(13) 0.033(2) 0.0415(16) 0.0023(13) 0.0099(11) 0.0027(14)
F5 0.0251(15) 0.034(2) 0.0360(16) -0.0061(15) 0.0016(12) 0.0026(14)
F6 0.0290(17) 0.054(3) 0.0444(18) -0.0064(17) 0.0132(13) -0.0093(17)
F7 0.045(2) 0.054(3) 0.0462(19) 0.007(2) -0.0066(16) 0.0022(19)
F8 0.051(2) 0.040(3) 0.058(2) -0.008(2) 0.0084(17) -0.017(2)
O6 0.0085(15) 0.027(3) 0.041(2) 0.0026(16) 0.0041(14) 0.0021(17)
O7 0.0186(18) 0.027(3) 0.048(2) 0.0042(17) 0.0066(15) 0.0005(18)
O8 0.0162(18) 0.030(3) 0.064(3) -0.0044(18) 0.0076(16) -0.001(2)
C1 0.010(2) 0.027(3) 0.039(3) 0.001(2) 0.0063(17) 0.002(2)
C2 0.012(2) 0.032(3) 0.036(3) 0.001(2) 0.0049(19) -0.002(2)
C3 0.012(2) 0.024(3) 0.042(3) -0.000(2) 0.006(2) -0.002(2)
C4 0.013(2) 0.022(4) 0.040(3) 0.002(2) 0.0053(18) 0.003(2)
C5 0.011(2) 0.023(4) 0.037(3) 0.002(2) 0.0049(17) 0.002(2)
C6 0.009(2) 0.022(3) 0.043(3) -0.003(2) 0.0037(19) -0.003(2)
C7 0.030(3) 0.033(4) 0.042(3) 0.002(3) 0.004(2) -0.002(3)

loop_
_atom_type_symbol
_atom_type_description
_atom_type_scat_dispersion_real
_atom_type_scat_dispersion_imag
_atom_type_scat_source
C C 0.0033 0.0016
;
International Tables for Crystallography
(Vol. C, Tables 4.2.6.8 and 6.1.1.4)
;
H H 0.0000 0.0000
;
International Tables for Crystallography
(Vol. C, Table 6.1.1.4)
;
F F 0.0171 0.0103
;
International Tables for Crystallography
(Vol. C, Tables 4.2.6.8 and 6.1.1.4)
;
O O 0.0106 0.0060
;
International Tables for Crystallography
(Vol. C, Tables 4.2.6.8 and 6.1.1.4)
;
S S 0.1246 0.1234
;
International Tables for Crystallography
(Vol. C, Tables 4.2.6.8 and 6.1.1.4)
;

loop_
_geom_angle_atom_site_label_1
_geom_angle_atom_site_label_2
_geom_angle_atom_site_label_3
_geom_angle
_geom_angle_publ_flag
_geom_angle_site_symmetry_1
_geom_angle_site_symmetry_2
_geom_angle_site_symmetry_3
O6 S1 O7 111.8(2) yes . . .
O6 S1 O8 106.2(2) yes . . .
O6 S1 C7 102.4(3) yes . . .
O7 S1 O8 122.2(3) yes . . .
O7 S1 C7 105.4(3) yes . . .
O8 S1 C7 107.0(3) yes . . .
S1 O6 C6 123.7(3) yes . . .
F1 C1 C2 109.4(4) yes . . .
F1 C1 C6 109.5(5) yes . . .
C2 C1 C6 109.7(4) yes . . .
F2 C2 C1 108.7(5) yes . . .
F2 C2 C3 109.3(4) yes . . .
C1 C2 C3 109.9(4) yes . . .
F3 C3 C2 108.1(4) yes . . .
F3 C3 C4 107.9(4) yes . . .
C2 C3 C4 114.9(5) yes . . .
F4 C4 C3 109.7(4) yes . . .
F4 C4 C5 107.3(4) yes . . .
C3 C4 C5 110.1(4) yes . . .
F5 C5 C4 108.8(4) yes . . .
F5 C5 C6 109.6(4) yes . . .
C4 C5 C6 111.4(4) yes . . .
O6 C6 C1 108.5(4) yes . . .
O6 C6 C5 105.6(4) yes . . .
C1 C6 C5 108.2(5) yes . . .
S1 C7 F6 108.8(4) yes . . .
S1 C7 F7 110.3(4) yes . . .
S1 C7 F8 107.5(4) yes . . .
F6 C7 F7 110.0(5) yes . . .
F6 C7 F8 109.8(5) yes . . .
F7 C7 F8 110.3(5) yes . . .
F1 C1 H1 109.453 no . . .
C2 C1 H1 109.453 no . . .
C6 C1 H1 109.446 no . . .
F2 C2 H2 109.627 no . . .
C1 C2 H2 109.623 no . . .
C3 C2 H2 109.623 no . . .
F3 C3 H3 108.575 no . . .
C2 C3 H3 108.573 no . . .
C4 C3 H3 108.575 no . . .
F4 C4 H4 109.912 no . . .
C3 C4 H4 109.910 no . . .
C5 C4 H4 109.911 no . . .
F5 C5 H5 108.994 no . . .
C4 C5 H5 108.995 no . . .
C6 C5 H5 108.993 no . . .
O6 C6 H6 111.430 no . . .
C1 C6 H6 111.427 no . . .
C5 C6 H6 111.430 no . . .

loop_
_geom_bond_atom_site_label_1
_geom_bond_atom_site_label_2
_geom_bond_distance
_geom_bond_publ_flag
_geom_bond_site_symmetry_1
_geom_bond_site_symmetry_2
S1 O6 1.541(5) yes . .
S1 O7 1.426(4) yes . .
S1 O8 1.420(4) yes . .
S1 C7 1.851(6) yes . .
F1 C1 1.388(7) yes . .
F2 C2 1.397(6) yes . .
F3 C3 1.393(6) yes . .
F4 C4 1.386(6) yes . .
F5 C5 1.377(6) yes . .
F6 C7 1.325(7) yes . .
F7 C7 1.326(7) yes . .
F8 C7 1.316(9) yes . .
O6 C6 1.473(6) yes . .
C1 C2 1.531(7) yes . .
C1 C6 1.524(8) yes . .
C2 C3 1.524(9) yes . .
C3 C4 1.523(8) yes . .
C4 C5 1.539(7) yes . .
C5 C6 1.518(8) yes . .
C1 H1 1.000 no . .
C2 H2 1.000 no . .
C3 H3 1.000 no . .
C4 H4 1.000 no . .
C5 H5 1.000 no . .
C6 H6 1.000 no . .

loop_
_geom_contact_atom_site_label_1
_geom_contact_atom_site_label_2
_geom_contact_distance
_geom_contact_publ_flag
_geom_contact_site_symmetry_1
_geom_contact_site_symmetry_2
S1 F1 3.400(3) no . .
S1 C1 3.556(6) no . .
F1 F2 2.756(4) no . .
F1 O6 2.825(5) no . .
F1 O7 3.003(5) no . .
F2 F3 2.693(5) no . .
F2 F4 2.828(5) no . .
F2 C4 3.027(6) no . .
F2 C5 3.520(6) no . .
F2 C6 2.865(5) no . .
F3 F4 2.680(4) no . .
F4 F5 2.688(4) no . .
F4 C1 3.572(6) no . .
F4 C2 3.039(6) no . .
F4 C6 2.910(6) no . .
F5 F6 2.972(6) no . .
F5 F7 3.228(6) no . .
F5 O6 2.755(5) no . .
F5 C7 3.447(8) no . .
F6 O6 2.981(5) no . .
F6 O7 2.922(6) no . .
F6 C6 3.173(7) no . .
F7 O6 2.972(5) no . .
F7 O8 2.964(6) no . .
F8 O7 2.976(6) no . .
F8 O8 3.032(6) no . .
O7 C1 3.572(7) no . .
O7 C6 2.960(8) no . .
C1 C4 2.955(8) no . .
C2 C5 2.939(7) no . .
C3 C6 2.916(8) no . .
C6 C7 3.441(9) no . .
S1 F3 3.543(4) no . 1_445
F1 F2 3.275(4) no . 1_455
F1 F3 2.915(4) no . 2_747
F1 C1 3.293(7) no . 2_647
F1 C2 3.207(7) no . 2_647
F1 C3 3.360(7) no . 2_647
F2 F1 3.275(4) no . 1_655
F2 F3 2.918(5) no . 2_747
F2 O6 2.899(5) no . 1_655
F2 O8 3.335(6) no . 1_655
F2 C1 3.253(6) no . 1_655
F2 C3 3.406(6) no . 2_747
F3 S1 3.543(4) no . 1_665
F3 F1 2.915(4) no . 2_757
F3 F2 2.918(5) no . 2_757
F3 O7 3.148(5) no . 1_665
F3 O8 3.083(6) no . 1_665
F3 C2 3.163(7) no . 2_757
F4 F5 3.450(4) no . 1_655
F4 F7 3.372(5) no . 2_656
F4 O6 2.724(5) no . 1_655
F4 C5 3.257(5) no . 1_655
F4 C6 3.549(6) no . 1_655
F5 F4 3.450(4) no . 1_455
F5 F6 2.790(5) no . 2_656
F5 F7 3.324(5) no . 2_656
F5 F8 3.215(6) no . 1_565
F5 F8 3.069(5) no . 2_656
F5 C7 3.217(7) no . 2_656
F6 F5 2.790(5) no . 2_646
F6 F8 3.256(6) no . 2_656
F6 O8 3.118(5) no . 1_655
F7 F4 3.372(5) no . 2_646
F7 F5 3.324(5) no . 2_646
F7 F8 2.963(6) no . 2_556
F8 F5 3.215(6) no . 1_545
F8 F5 3.069(5) no . 2_646
F8 F6 3.256(6) no . 2_646
F8 F7 2.963(6) no . 2_546
F8 C5 3.572(7) no . 1_545
O6 F2 2.899(5) no . 1_455
O6 F4 2.724(5) no . 1_455
O7 F3 3.148(5) no . 1_445
O7 O8 3.399(5) no . 1_655
O7 C3 3.243(7) no . 1_545
O7 C4 3.167(7) no . 1_545
O7 C5 3.377(7) no . 1_545
O8 F2 3.335(6) no . 1_455
O8 F3 3.083(6) no . 1_445
O8 F6 3.118(5) no . 1_455
O8 O7 3.399(5) no . 1_455
O8 C3 3.532(8) no . 1_445
O8 C4 3.319(7) no . 1_445
C1 F1 3.293(7) no . 2_657
C1 F2 3.253(6) no . 1_455
C2 F1 3.207(7) no . 2_657
C2 F3 3.163(7) no . 2_747
C3 F1 3.360(7) no . 2_657
C3 F2 3.406(6) no . 2_757
C3 O7 3.243(7) no . 1_565
C3 O8 3.532(8) no . 1_665
C4 O7 3.167(7) no . 1_565
C4 O8 3.319(7) no . 1_665
C5 F4 3.257(5) no . 1_455
C5 F8 3.572(7) no . 1_565
C5 O7 3.377(7) no . 1_565
C6 F4 3.549(6) no . 1_455
C7 F5 3.217(7) no . 2_646
S1 H6 2.7353 no . .
F1 H2 2.6142 no . .
F1 H6 2.6308 no . .
F2 H1 3.2368 no . .
F2 H3 3.2275 no . .
F2 H6 2.5560 no . .
F3 H2 2.6334 no . .
F3 H4 2.6463 no . .
F4 H3 3.2193 no . .
F4 H5 3.2113 no . .
F4 H6 2.6339 no . .
F5 H4 2.6265 no . .
F5 H6 2.6135 no . .
F6 H6 2.6767 no . .
O6 H1 2.6151 no . .
O6 H5 2.5466 no . .
O7 H6 2.6688 no . .
C1 H3 2.7624 no . .
C1 H5 2.6337 no . .
C2 H4 3.4111 no . .
C2 H5 3.2567 no . .
C2 H6 2.7106 no . .
C3 H1 2.7121 no . .
C3 H5 2.7488 no . .
C3 H6 3.2329 no . .
C4 H1 3.2333 no . .
C4 H2 3.4105 no . .
C4 H6 2.7568 no . .
C5 H1 2.6263 no . .
C5 H3 2.7903 no . .
C6 H2 3.3631 no . .
C6 H3 3.3504 no . .
C6 H4 3.3839 no . .
C7 H6 3.2419 no . .
H1 H2 2.3848 no . .
H1 H3 2.5986 no . .
H1 H5 2.4010 no . .
H1 H6 2.9068 no . .
H2 H3 2.3228 no . .
H3 H4 2.3163 no . .
H3 H5 2.6600 no . .
H4 H5 2.3691 no . .
H5 H6 2.8983 no . .
S1 H2 3.5604 no . 2_647
S1 H5 3.5494 no . 1_545
F1 H1 2.5985 no . 2_647
F1 H2 2.7054 no . 2_647
F1 H3 2.6436 no . 2_647
F2 H1 2.6197 no . 1_655
F2 H2 3.0058 no . 2_747
F2 H3 3.1245 no . 2_747
F3 H1 2.7378 no . 1_655
F3 H2 2.6872 no . 2_757
F3 H5 2.9419 no . 1_655
F4 H1 3.5459 no . 1_655
F4 H5 2.5631 no . 1_655
F6 H4 3.2614 no . 1_545
F7 H4 3.4615 no . 2_646
F8 H4 3.3265 no . 1_545
F8 H5 3.1338 no . 1_545
O6 H6 3.5529 no . 1_455
O7 H2 3.2379 no . 2_647
O7 H3 2.5009 no . 1_545
O7 H4 2.6596 no . 1_545
O7 H5 2.7055 no . 1_545
O8 H2 3.4757 no . 2_647
O8 H3 3.4878 no . 1_445
O8 H4 2.5378 no . 1_445
O8 H6 2.6232 no . 1_455
C1 H3 3.4965 no . 2_647
C2 H1 3.5341 no . 1_655
C4 H5 3.5326 no . 1_655
H1 F1 2.5985 no . 2_657
H1 F2 2.6197 no . 1_455
H1 F3 2.7378 no . 1_455
H1 F4 3.5459 no . 1_455
H1 C2 3.5341 no . 1_455
H1 H3 3.2752 no . 2_647
H2 S1 3.5604 no . 2_657
H2 F1 2.7054 no . 2_657
H2 F2 3.0058 no . 2_757
H2 F3 2.6872 no . 2_747
H2 O7 3.2379 no . 2_657
H2 O8 3.4757 no . 2_657
H2 H3 3.4998 no . 2_747
H3 F1 2.6436 no . 2_657
H3 F2 3.1245 no . 2_757
H3 O7 2.5009 no . 1_565
H3 O8 3.4878 no . 1_665
H3 C1 3.4965 no . 2_657
H3 H1 3.2752 no . 2_657
H3 H2 3.4998 no . 2_757
H4 F6 3.2614 no . 1_565
H4 F7 3.4615 no . 2_656
H4 F8 3.3265 no . 1_565
H4 O7 2.6596 no . 1_565
H4 O8 2.5378 no . 1_665
H5 S1 3.5494 no . 1_565
H5 F3 2.9419 no . 1_455
H5 F4 2.5631 no . 1_455
H5 F8 3.1338 no . 1_565
H5 O7 2.7055 no . 1_565
H5 C4 3.5326 no . 1_455
H6 O6 3.5529 no . 1_655
H6 O8 2.6232 no . 1_655

loop_
_geom_torsion_atom_site_label_1
_geom_torsion_atom_site_label_2
_geom_torsion_atom_site_label_3
_geom_torsion_atom_site_label_4
_geom_torsion
_geom_torsion_publ_flag
_geom_torsion_site_symmetry_1
_geom_torsion_site_symmetry_2
_geom_torsion_site_symmetry_3
_geom_torsion_site_symmetry_4
O7 S1 O6 C6 29.1(4) no . . . .
O8 S1 O6 C6 164.7(3) no . . . .
O6 S1 C7 F6 62.3(5) no . . . .
O6 S1 C7 F7 -58.4(4) no . . . .
O6 S1 C7 F8 -178.8(3) no . . . .
C7 S1 O6 C6 -83.3(3) no . . . .
O7 S1 C7 F6 -54.8(5) no . . . .
O7 S1 C7 F7 -175.5(4) no . . . .
O7 S1 C7 F8 64.1(4) no . . . .
O8 S1 C7 F6 173.7(4) no . . . .
O8 S1 C7 F7 53.0(5) no . . . .
O8 S1 C7 F8 -67.3(4) no . . . .
S1 O6 C6 C1 -105.8(4) no . . . .
S1 O6 C6 C5 138.3(3) no . . . .
F1 C1 C2 F2 58.4(5) no . . . .
F1 C1 C2 C3 178.1(4) no . . . .
F1 C1 C6 O6 62.2(5) no . . . .
F1 C1 C6 C5 176.3(3) no . . . .
C2 C1 C6 O6 -177.8(4) no . . . .
C2 C1 C6 C5 -63.7(5) no . . . .
C6 C1 C2 F2 -61.6(6) no . . . .
C6 C1 C2 C3 58.0(6) no . . . .
F2 C2 C3 F3 -53.0(5) no . . . .
F2 C2 C3 C4 67.6(5) no . . . .
C1 C2 C3 F3 -172.3(4) no . . . .
C1 C2 C3 C4 -51.7(6) no . . . .
F3 C3 C4 F4 52.0(6) no . . . .
F3 C3 C4 C5 169.8(4) no . . . .
C2 C3 C4 F4 -68.7(5) no . . . .
C2 C3 C4 C5 49.1(6) no . . . .
F4 C4 C5 F5 -55.5(5) no . . . .
F4 C4 C5 C6 65.4(5) no . . . .
C3 C4 C5 F5 -174.9(4) no . . . .
C3 C4 C5 C6 -53.9(6) no . . . .
F5 C5 C6 O6 -61.5(5) no . . . .
F5 C5 C6 C1 -177.6(3) no . . . .
C4 C5 C6 O6 178.0(4) no . . . .
C4 C5 C6 C1 62.0(5) no . . . .
